data_4001708
loop_
_publ_author_name
'Tan, Yan-Xi'
'He, Yan-Ping'
'Zhang, Jian'

_publ_section_title
;
 Cluster-Organic Framework Materials as Heterogeneous Catalysts for High
 Efficient Addition Reaction of Diethylzinc to Aromatic Aldehydes
;
_journal_issue 24
_journal_name_full 'Chemistry of Materials'
_journal_page_first 4711
_journal_paper_doi 10.1021/cm302953x
_journal_volume 24
_journal_year 2012
_chemical_formula_sum 'C18 H18 Cu4 I4 N6 O4 Zn'
_chemical_formula_weight 1209.51
_chemical_name_systematic
; 
 ? 
;
_space_group_IT_number 64
_symmetry_cell_setting orthorhombic
_symmetry_space_group_name_Hall '-C 2ac 2'
_symmetry_space_group_name_H-M 'C m c a'
_atom_sites_solution_hydrogens geom
_atom_sites_solution_primary direct
_atom_sites_solution_secondary difmap
_audit_creation_method SHELXL-97
_cell_angle_alpha 90.00
_cell_angle_beta 90.00
_cell_angle_gamma 90.00
_cell_formula_units_Z 8
_cell_length_a 28.7510(8)
_cell_length_b 18.0562(4)
_cell_length_c 16.7272(5)
_cell_measurement_reflns_used 2406
_cell_measurement_temperature 293(2)
_cell_measurement_theta_max 28.2630
_cell_measurement_theta_min 2.5074
_cell_volume 8683.7(4)
_computing_cell_refinement 'Bruker FRAMBO'
_computing_data_collection 'Bruker FRAMBO'
_computing_data_reduction 'Bruker SHELXTL'
_computing_molecular_graphics 'Bruker SHELXTL'
_computing_publication_material 'Bruker SHELXTL'
_computing_structure_refinement 'SHELXL-97 (Sheldrick, 1997)'
_computing_structure_solution 'SHELXS-97 (Sheldrick, 1990)'
_diffrn_ambient_temperature 293(2)
_diffrn_detector_area_resol_mean none
_diffrn_measured_fraction_theta_full 0.977
_diffrn_measured_fraction_theta_max 0.977
_diffrn_measurement_device_type 'multiwire proportional'
_diffrn_measurement_method 'phi and omega scans'
_diffrn_radiation_monochromator graphite
_diffrn_radiation_source 'fine-focus sealed tube'
_diffrn_radiation_type MoK\a
_diffrn_radiation_wavelength 0.71073
_diffrn_reflns_av_R_equivalents 0.0247
_diffrn_reflns_av_sigmaI/netI 0.0380
_diffrn_reflns_limit_h_max 22
_diffrn_reflns_limit_h_min -33
_diffrn_reflns_limit_k_max 13
_diffrn_reflns_limit_k_min -21
_diffrn_reflns_limit_l_max 18
_diffrn_reflns_limit_l_min -9
_diffrn_reflns_number 7588
_diffrn_reflns_theta_full 24.98
_diffrn_reflns_theta_max 24.98
_diffrn_reflns_theta_min 2.56
_diffrn_standards_decay_% none
_diffrn_standards_interval_count none
_diffrn_standards_interval_time none
_diffrn_standards_number none
_exptl_absorpt_coefficient_mu 5.340
_exptl_absorpt_correction_type none
_exptl_absorpt_process_details none
_exptl_crystal_colour yellow
_exptl_crystal_density_diffrn 1.850
_exptl_crystal_density_method 'not measured'
_exptl_crystal_description block
_exptl_crystal_F_000 4464
_exptl_crystal_size_max 0.20
_exptl_crystal_size_mid 0.11
_exptl_crystal_size_min 0.10
_refine_diff_density_max 1.668
_refine_diff_density_min -0.716
_refine_diff_density_rms 0.195
_refine_ls_extinction_method none
_refine_ls_goodness_of_fit_ref 1.099
_refine_ls_hydrogen_treatment none
_refine_ls_matrix_type full
_refine_ls_number_parameters 205
_refine_ls_number_reflns 3541
_refine_ls_number_restraints 0
_refine_ls_restrained_S_all 1.099
_refine_ls_R_factor_all 0.0586
_refine_ls_R_factor_gt 0.0468
_refine_ls_shift/su_max 0.004
_refine_ls_shift/su_mean 0.000
_refine_ls_structure_factor_coef Fsqd
_refine_ls_weighting_details 'calc w=1/[\s^2^(Fo^2^)+(0.0852P)^2^+52.6198P] where P=(Fo^2^+2Fc^2^)/3'
_refine_ls_weighting_scheme calc
_refine_ls_wR_factor_gt 0.1439
_refine_ls_wR_factor_ref 0.1515
_reflns_number_gt 2832
_reflns_number_total 3541
_reflns_threshold_expression >2sigma(I)
_cod_data_source_file cm302953x_si_002.cif
_cod_data_source_block 2
_cod_depositor_comments
;
The following automatic conversions were performed:

'_symmetry_cell_setting' value 'Orthorhombic' changed to
'orthorhombic' according to
/home/saulius/struct/CIF-dictionaries/cif_core.dic dictionary named
'cif_core.dic' version 2.4.2 from 2011-04-26.

Automatic conversion script
Id: cif_fix_values 1891 2012-01-12 08:04:46Z andrius 
;
_cod_original_sg_symbol_H-M Cmca
_cod_database_code 4001708

loop_
_symmetry_equiv_pos_as_xyz
'x, y, z'
'-x, -y+1/2, z+1/2'
'-x, y+1/2, -z+1/2'
'x, -y, -z'
'x+1/2, y+1/2, z'
'-x+1/2, -y+1, z+1/2'
'-x+1/2, y+1, -z+1/2'
'x+1/2, -y+1/2, -z'
'-x, -y, -z'
'x, y-1/2, -z-1/2'
'x, -y-1/2, z-1/2'
'-x, y, z'
'-x+1/2, -y+1/2, -z'
'x+1/2, y, -z-1/2'
'x+1/2, -y, z-1/2'
'-x+1/2, y+1/2, z'

loop_
_atom_site_label
_atom_site_type_symbol
_atom_site_fract_x
_atom_site_fract_y
_atom_site_fract_z
_atom_site_U_iso_or_equiv
_atom_site_adp_type
_atom_site_occupancy
_atom_site_symmetry_multiplicity
_atom_site_calc_flag
_atom_site_refinement_flags
I1 I 0.327099(3) 0.431730(6) 0.220420(6) 0.04248(3) Uani 1 1 d .
I2 I 0.218909(4) 0.257780(5) 0.123749(6) 0.04161(3) Uani 1 1 d .
Zn1 Zn 0.5000 0.048929(11) -0.074280(14) 0.02741(6) Uani 1 2 d S
Cu1 Cu 0.292278(7) 0.294060(11) 0.225112(12) 0.04887(6) Uani 1 1 d .
Cu2 Cu 0.236220(7) 0.399601(10) 0.171220(11) 0.04404(6) Uani 1 1 d .
O1 O 0.45118(4) 0.02866(6) 0.09853(7) 0.0627(4) Uani 1 1 d .
O2 O 0.45175(4) 0.10177(7) -0.00671(7) 0.0635(4) Uani 1 1 d .
N1 N 0.5000 0.18233(14) -0.30813(14) 0.0821(9) Uani 1 2 d S
N2 N 0.5000 0.10906(9) -0.17956(11) 0.0402(5) Uani 1 2 d S
N3 N 0.23128(4) 0.46243(6) 0.06594(7) 0.0347(3) Uani 1 1 d .
N4 N 0.33944(4) 0.22501(7) 0.17571(8) 0.0424(4) Uani 1 1 d .
C3 C 0.45721(16) 0.1917(3) -0.2671(3) 0.0856(17) Uani 0.50 1 d P
H3A H 0.4319 0.1734 -0.3000 0.103 Uiso 0.50 1 calc PR
H3B H 0.4519 0.2440 -0.2572 0.103 Uiso 0.50 1 calc PR
C4 C 0.25733(7) 0.42455(11) 0.00357(13) 0.0128(6) Uani 0.50 1 d P
H4A H 0.2463 0.3740 -0.0010 0.015 Uiso 0.50 1 calc PR
H4B H 0.2900 0.4229 0.0182 0.015 Uiso 0.50 1 calc PR
C5 C 0.18353(7) 0.47452(11) 0.03540(13) 0.0101(5) Uani 0.50 1 d P
H5A H 0.1645 0.4956 0.0775 0.012 Uiso 0.50 1 calc PR
H5B H 0.1700 0.4273 0.0202 0.012 Uiso 0.50 1 calc PR
C6 C 0.45779(14) 0.1509(3) -0.1895(3) 0.0794(16) Uani 0.50 1 d P
H6A H 0.4548 0.1860 -0.1459 0.095 Uiso 0.50 1 calc PR
H6B H 0.4314 0.1176 -0.1874 0.095 Uiso 0.50 1 calc PR
C7 C 0.25223(8) 0.53676(12) 0.07689(14) 0.0182(6) Uani 0.50 1 d P
H7A H 0.2825 0.5319 0.1019 0.022 Uiso 0.50 1 calc PR
H7B H 0.2327 0.5662 0.1118 0.022 Uiso 0.50 1 calc PR
C8 C 0.38492(6) 0.19470(9) 0.06045(10) 0.0550(5) Uani 1 1 d .
H8A H 0.3943 0.2064 0.0087 0.066 Uiso 1 1 calc R
C9 C 0.35632(6) 0.16745(9) 0.21176(10) 0.0516(5) Uani 1 1 d .
H9A H 0.3468 0.1581 0.2639 0.062 Uiso 1 1 calc R
C10 C 0.35411(7) 0.23768(9) 0.09942(11) 0.0604(6) Uani 1 1 d .
H10A H 0.3421 0.2786 0.0726 0.072 Uiso 1 1 calc R
C11 C 0.43826(5) 0.08298(8) 0.06007(9) 0.0358(4) Uani 1 1 d .
C12 C 0.40273(5) 0.13173(8) 0.09948(9) 0.0356(4) Uani 1 1 d .
C13 C 0.38744(6) 0.11951(9) 0.17740(10) 0.0522(5) Uani 1 1 d .
H13A H 0.3983 0.0789 0.2061 0.063 Uiso 1 1 calc R
C1 C 0.5000 0.0586(4) -0.2455(5) 0.096(3) Uani 0.50 2 d SP
C2 C 0.51593(19) 0.1050(3) -0.3284(4) 0.049(2) Uani 0.25 1 d P

loop_
_atom_site_aniso_label
_atom_site_aniso_U_11
_atom_site_aniso_U_22
_atom_site_aniso_U_33
_atom_site_aniso_U_23
_atom_site_aniso_U_13
_atom_site_aniso_U_12
I1 0.04051(5) 0.04708(5) 0.03984(6) 0.00798(5) 0.00143(4) -0.00727(5)
I2 0.06043(6) 0.03377(5) 0.03062(5) -0.00422(4) 0.00476(5) -0.00885(5)
Zn1 0.02964(10) 0.02663(10) 0.02595(11) -0.00527(9) 0.000 0.000
Cu1 0.05421(10) 0.04813(10) 0.04427(12) -0.00016(9) 0.01785(9) 0.01937(9)
Cu2 0.06114(11) 0.03927(9) 0.03172(10) 0.00840(8) 0.00479(9) 0.00380(9)
O1 0.0774(7) 0.0608(6) 0.0499(7) 0.0107(6) 0.0206(6) 0.0412(6)
O2 0.0755(7) 0.0737(7) 0.0413(6) 0.0065(6) 0.0246(6) 0.0312(6)
N1 0.1136(19) 0.0873(15) 0.0454(12) 0.0314(12) 0.000 0.000
N2 0.0433(9) 0.0393(9) 0.0379(10) 0.0011(8) 0.000 0.000
N3 0.0496(6) 0.0268(5) 0.0277(6) 0.0017(5) 0.0013(6) -0.0034(6)
N4 0.0439(6) 0.0451(6) 0.0381(7) -0.0002(6) 0.0137(6) 0.0131(6)
C3 0.081(3) 0.092(3) 0.083(3) 0.011(3) 0.002(3) 0.005(3)
C4 0.0150(10) 0.0122(9) 0.0113(11) 0.0007(9) 0.0024(9) 0.0027(9)
C5 0.0095(9) 0.0114(9) 0.0094(10) 0.0017(9) -0.0002(9) 0.0001(9)
C6 0.074(3) 0.084(3) 0.080(3) 0.012(3) 0.002(3) 0.008(2)
C7 0.0210(10) 0.0167(10) 0.0170(12) 0.0011(10) -0.0024(10) -0.0017(10)
C8 0.0621(9) 0.0606(10) 0.0424(9) 0.0002(8) 0.0190(8) 0.0215(9)
C9 0.0729(10) 0.0491(8) 0.0328(8) 0.0033(7) 0.0184(8) 0.0265(8)
C10 0.0796(11) 0.0522(9) 0.0493(10) 0.0116(8) 0.0081(9) 0.0397(8)
C11 0.0298(7) 0.0354(7) 0.0423(8) -0.0185(6) 0.0026(6) -0.0017(6)
C12 0.0323(6) 0.0355(7) 0.0390(8) -0.0074(7) 0.0022(6) 0.0066(6)
C13 0.0587(9) 0.0448(8) 0.0532(10) 0.0080(8) 0.0143(9) 0.0145(8)
C1 0.119(5) 0.088(5) 0.081(5) 0.002(4) 0.000 0.000
C2 0.053(4) 0.048(3) 0.046(4) 0.003(3) 0.003(3) 0.002(3)

loop_
_atom_type_symbol
_atom_type_description
_atom_type_scat_dispersion_real
_atom_type_scat_dispersion_imag
_atom_type_scat_source
C C 0.0033 0.0016 'International Tables Vol C Tables 4.2.6.8 and 6.1.1.4'
H H 0.0000 0.0000 'International Tables Vol C Tables 4.2.6.8 and 6.1.1.4'
N N 0.0061 0.0033 'International Tables Vol C Tables 4.2.6.8 and 6.1.1.4'
O O 0.0106 0.0060 'International Tables Vol C Tables 4.2.6.8 and 6.1.1.4'
Cu Cu 0.3201 1.2651 'International Tables Vol C Tables 4.2.6.8 and 6.1.1.4'
I I -0.4742 1.8119 'International Tables Vol C Tables 4.2.6.8 and 6.1.1.4'
Zn Zn 0.2839 1.4301 'International Tables Vol C Tables 4.2.6.8 and 6.1.1.4'

loop_
_geom_angle_atom_site_label_1
_geom_angle_atom_site_label_2
_geom_angle_atom_site_label_3
_geom_angle
_geom_angle_site_symmetry_1
_geom_angle_site_symmetry_3
Cu2 I1 Cu1 61.151(6) 7_545 .
Cu2 I1 Cu2 60.767(7) 7_545 .
Cu1 I1 Cu2 57.864(6) . .
Cu1 I2 Cu2 60.577(6) 7_545 .
Cu1 I2 Cu1 56.565(8) 7_545 .
Cu2 I2 Cu1 57.554(6) . .
O1 Zn1 O1 87.81(7) 4 9_655
O1 Zn1 O2 87.88(5) 4 .
O1 Zn1 O2 155.74(5) 9_655 .
O1 Zn1 O2 155.74(5) 4 12_655
O1 Zn1 O2 87.88(5) 9_655 12_655
O2 Zn1 O2 86.32(7) . 12_655
O1 Zn1 N2 101.11(5) 4 .
O1 Zn1 N2 101.11(5) 9_655 .
O2 Zn1 N2 103.15(5) . .
O2 Zn1 N2 103.15(5) 12_655 .
O1 Zn1 Zn1 76.24(3) 4 9_655
O1 Zn1 Zn1 76.24(3) 9_655 9_655
O2 Zn1 Zn1 79.54(3) . 9_655
O2 Zn1 Zn1 79.54(3) 12_655 9_655
N2 Zn1 Zn1 176.24(5) . 9_655
N4 Cu1 Cu1 140.17(4) . 7_545
N4 Cu1 I2 108.76(4) . 7_545
Cu1 Cu1 I2 64.726(8) 7_545 7_545
N4 Cu1 Cu2 135.43(4) . .
Cu1 Cu1 Cu2 62.320(7) 7_545 .
I2 Cu1 Cu2 115.526(9) 7_545 .
N4 Cu1 I1 108.05(4) . .
Cu1 Cu1 I1 111.270(5) 7_545 .
I2 Cu1 I1 107.734(8) 7_545 .
Cu2 Cu1 I1 63.321(7) . .
N4 Cu1 Cu2 154.33(4) . 7_545
Cu1 Cu1 Cu2 60.363(7) 7_545 7_545
I2 Cu1 Cu2 61.459(7) 7_545 7_545
Cu2 Cu1 Cu2 61.813(9) . 7_545
I1 Cu1 Cu2 58.561(6) . 7_545
N4 Cu1 I2 96.56(4) . .
Cu1 Cu1 I2 58.709(8) 7_545 .
I2 Cu1 I2 115.713(8) 7_545 .
Cu2 Cu1 I2 60.131(6) . .
I1 Cu1 I2 118.894(8) . .
Cu2 Cu1 I2 109.074(8) 7_545 .
N3 Cu2 I1 114.30(3) . 7_545
N3 Cu2 Cu1 135.56(3) . .
I1 Cu2 Cu1 110.134(8) 7_545 .
N3 Cu2 Cu1 153.94(3) . 7_545
I1 Cu2 Cu1 60.289(6) 7_545 7_545
Cu1 Cu2 Cu1 57.317(9) . 7_545
N3 Cu2 I2 104.53(3) . .
I1 Cu2 I2 106.327(7) 7_545 .
Cu1 Cu2 I2 62.315(7) . .
Cu1 Cu2 I2 57.964(6) 7_545 .
N3 Cu2 Cu2 145.35(3) . 7_545
I1 Cu2 Cu2 62.609(8) 7_545 7_545
Cu1 Cu2 Cu2 59.987(7) . 7_545
Cu1 Cu2 Cu2 58.200(7) 7_545 7_545
I2 Cu2 Cu2 109.355(5) . 7_545
N3 Cu2 I1 101.40(3) . .
I1 Cu2 I1 113.396(7) 7_545 .
Cu1 Cu2 I1 58.815(6) . .
Cu1 Cu2 I1 103.904(8) 7_545 .
I2 Cu2 I1 116.773(7) . .
Cu2 Cu2 I1 56.624(7) 7_545 .
C11 O1 Zn1 131.02(10) . 9_655
C11 O2 Zn1 126.31(10) . .
C3 N1 C3 120.2(4) . 12_655
C3 N1 C2 87.4(3) . 12_655
C3 N1 C2 118.8(3) 12_655 12_655
C3 N1 C2 118.8(3) . .
C3 N1 C2 87.4(3) 12_655 .
C2 N1 C2 35.4(4) 12_655 .
C1 N2 C6 104.2(2) . .
C1 N2 C6 104.2(2) . 12_655
C6 N2 C6 114.9(4) . 12_655
C1 N2 Zn1 108.8(3) . .
C6 N2 Zn1 111.98(19) . .
C6 N2 Zn1 111.98(19) 12_655 .
C4 N3 C5 107.40(14) . .
C4 N3 C7 107.77(14) . .
C5 N3 C7 106.61(14) . .
C4 N3 Cu2 108.21(10) . .
C5 N3 Cu2 115.56(10) . .
C7 N3 Cu2 110.98(11) . .
C9 N4 C10 117.02(14) . .
C9 N4 Cu1 123.81(11) . .
C10 N4 Cu1 119.16(11) . .
N1 C3 C6 110.6(4) . .
N1 C3 C2 48.1(2) . 12_655
C6 C3 C2 93.1(3) . 12_655
N1 C3 H3A 109.5 . .
C6 C3 H3A 109.6 . .
C2 C3 H3A 74.6 12_655 .
N1 C3 H3B 109.5 . .
C6 C3 H3B 109.5 . .
C2 C3 H3B 153.9 12_655 .
H3A C3 H3B 108.1 . .
N3 C4 C7 111.61(16) . 4_565
N3 C4 H4A 109.3 . .
C7 C4 H4A 109.3 4_565 .
N3 C4 H4B 109.3 . .
C7 C4 H4B 109.3 4_565 .
H4A C4 H4B 108.0 . .
N3 C5 C5 111.27(9) . 4_565
N3 C5 H5A 109.4 . .
C5 C5 H5A 109.4 4_565 .
N3 C5 H5B 109.4 . .
C5 C5 H5B 109.4 4_565 .
H5A C5 H5B 108.0 . .
N2 C6 C3 111.7(3) . .
N2 C6 H6A 109.3 . .
C3 C6 H6A 109.3 . .
N2 C6 H6B 109.2 . .
C3 C6 H6B 109.2 . .
H6A C6 H6B 107.9 . .
N3 C7 C4 110.18(17) . 4_565
N3 C7 H7A 109.6 . .
C4 C7 H7A 109.6 4_565 .
N3 C7 H7B 109.6 . .
C4 C7 H7B 109.6 4_565 .
H7A C7 H7B 108.1 . .
C10 C8 C12 118.71(16) . .
C10 C8 H8A 120.6 . .
C12 C8 H8A 120.6 . .
N4 C9 C13 123.76(15) . .
N4 C9 H9A 118.1 . .
C13 C9 H9A 118.1 . .
C8 C10 N4 124.07(16) . .
C8 C10 H10A 118.0 . .
N4 C10 H10A 118.0 . .
O1 C11 O2 126.82(14) . .
O1 C11 C12 116.31(13) . .
O2 C11 C12 116.86(13) . .
C13 C12 C8 116.57(14) . .
C13 C12 C11 122.19(13) . .
C8 C12 C11 121.17(14) . .
C9 C13 C12 119.87(15) . .
C9 C13 H13A 120.1 . .
C12 C13 H13A 120.1 . .
N2 C1 C2 108.5(5) . 12_655
N2 C1 C2 108.5(5) . .
C2 C1 C2 31.6(4) 12_655 .
C2 C2 N1 72.3(2) 12_655 .
C2 C2 C1 74.2(2) 12_655 .
N1 C2 C1 101.2(4) . .
C2 C2 C3 112.4(2) 12_655 12_655
N1 C2 C3 44.5(2) . 12_655
C1 C2 C3 94.1(4) . 12_655

loop_
_geom_bond_atom_site_label_1
_geom_bond_atom_site_label_2
_geom_bond_distance
_geom_bond_site_symmetry_2
I1 Cu2 2.6336(2) 7_545
I1 Cu1 2.6810(2) .
I1 Cu2 2.8002(2) .
I2 Cu1 2.6314(2) 7_545
I2 Cu2 2.7268(2) .
I2 Cu1 2.7845(2) .
Zn1 O1 2.0243(12) 4
Zn1 O1 2.0244(12) 9_655
Zn1 O2 2.0277(12) .
Zn1 O2 2.0277(12) 12_655
Zn1 N2 2.0688(18) .
Zn1 Zn1 3.0492(4) 9_655
Cu1 N4 2.0189(13) .
Cu1 Cu1 2.5697(4) 7_545
Cu1 I2 2.6314(2) 7_545
Cu1 Cu2 2.6537(3) .
Cu1 Cu2 2.7037(3) 7_545
Cu2 N3 2.0997(12) .
Cu2 I1 2.6336(2) 7_545
Cu2 Cu1 2.7037(3) 7_545
Cu2 Cu2 2.7521(4) 7_545
O1 C11 1.2303(18) .
O1 Zn1 2.0244(12) 9_655
O2 C11 1.2302(19) .
N1 C3 1.419(5) .
N1 C3 1.419(5) 12_655
N1 C2 1.508(6) 12_655
N1 C2 1.508(6) .
N2 C1 1.431(8) .
N2 C6 1.439(4) .
N2 C6 1.439(4) 12_655
N3 C4 1.455(2) .
N3 C5 1.481(2) .
N3 C7 1.482(3) .
N4 C9 1.296(2) .
N4 C10 1.363(2) .
C3 C6 1.492(6) .
C3 C2 2.024(8) 12_655
C3 H3A 0.9700 .
C3 H3B 0.9700 .
C4 C7 1.524(3) 4_565
C4 H4A 0.9700 .
C4 H4B 0.9700 .
C5 C5 1.500(4) 4_565
C5 H5A 0.9700 .
C5 H5B 0.9700 .
C6 H6A 0.9700 .
C6 H6B 0.9700 .
C7 C4 1.524(3) 4_565
C7 H7A 0.9700 .
C7 H7B 0.9700 .
C8 C10 1.346(2) .
C8 C12 1.408(2) .
C8 H8A 0.9300 .
C9 C13 1.371(2) .
C9 H9A 0.9300 .
C10 H10A 0.9300 .
C11 C12 1.501(2) .
C12 C13 1.393(2) .
C13 H13A 0.9300 .
C1 C2 1.683(10) 12_655
C1 C2 1.683(10) .
C2 C2 0.916(11) 12_655
C2 C3 2.024(8) 12_655

loop_
_platon_squeeze_void_nr
_platon_squeeze_void_average_x
_platon_squeeze_void_average_y
_platon_squeeze_void_average_z
_platon_squeeze_void_volume
_platon_squeeze_void_count_electrons
1 0.000 0.000 0.000 527.0 -7.4
2 0.500 0.500 0.000 527.0 -7.4
3 0.000 0.500 0.500 526.2 -7.8
4 0.500 0.000 0.500 526.2 -7.8
5 0.250 0.097 0.250 13.3 -0.3
6 0.250 0.597 0.250 13.3 -0.3
7 0.750 0.597 0.250 13.3 -0.3
8 0.750 0.097 0.250 13.3 -0.3
9 0.250 0.403 0.750 13.3 -0.3
10 0.250 0.903 0.750 13.3 -0.3
11 0.750 0.903 0.750 13.3 -0.3
12 0.750 0.403 0.750 13.3 -0.3
